data_1563143
loop_
_publ_author_name
'Modder, Dieuwertje K.'
'Palumbo, Chad T.'
'Douair, Iskander'
'Scopelliti, Rosario'
'Maron, Laurent'
'Mazzanti, Marinella'

_publ_section_title
;
 Single metal four-electron reduction by U(ii) and masked
 &quot;U(ii)&quot; compounds.
;
_journal_issue 17
_journal_name_full 'Chemical science'
_journal_page_first 6153
_journal_page_last 6158
_journal_paper_doi 10.1039/d1sc00668a
_journal_volume 12
_journal_year 2021
_chemical_formula_moiety 'C30 H64 N5 Si6 U, C18 H36 K N2 O6'
_chemical_formula_sum 'C48 H100 K N7 O6 Si6 U'
_chemical_formula_weight 1317.01
_space_group_crystal_system triclinic
_space_group_IT_number 2
_space_group_name_Hall '-P 1'
_space_group_name_H-M_alt 'P -1'
_atom_sites_solution_hydrogens geom
_atom_sites_solution_primary dual
_atom_sites_solution_secondary difmap
_audit_creation_date 2020-10-01
_audit_creation_method
;
Olex2 1.3
(compiled 2020.07.31 svn.rc2a77460 for OlexSys, GUI svn.r6145)
;
_audit_update_record
;
2021-03-26 deposited with the CCDC.	2021-04-01 downloaded from the CCDC.
;
_cell_angle_alpha 103.478(4)
_cell_angle_beta 101.463(3)
_cell_angle_gamma 90.908(3)
_cell_formula_units_Z 2
_cell_length_a 11.4770(3)
_cell_length_b 16.6790(8)
_cell_length_c 19.0067(8)
_cell_measurement_reflns_used 12607
_cell_measurement_temperature 140.00(10)
_cell_measurement_theta_max 72.6540
_cell_measurement_theta_min 3.9160
_cell_volume 3460.2(2)
_computing_cell_refinement 'CrysAlisPro 1.171.40.84a (Rigaku OD, 2020)'
_computing_data_collection 'CrysAlisPro 1.171.40.84a (Rigaku OD, 2020)'
_computing_data_reduction 'CrysAlisPro 1.171.40.84a (Rigaku OD, 2020)'
_computing_molecular_graphics 'Olex2 1.3 (Dolomanov et al., 2009)'
_computing_publication_material 'Olex2 1.3 (Dolomanov et al., 2009)'
_computing_structure_refinement 'SHELXL 2018/3 (Sheldrick, 2015)'
_computing_structure_solution 'SHELXT (Sheldrick, 2015)'
_diffrn_ambient_environment N~2~
_diffrn_ambient_temperature 140.00(10)
_diffrn_detector 'CCD plate'
_diffrn_detector_area_resol_mean 5.2817
_diffrn_detector_type AtlasS2
_diffrn_measured_fraction_theta_full 0.972
_diffrn_measured_fraction_theta_max 0.947
_diffrn_measurement_details
;
List of Runs (angles in degrees, time in seconds):

  # Type    Start    End  Width  t~exp~   \w     \q     \k     \f   Frames
#--------------------------------------------------------------------------
  1  \w   -113.00 -13.00   1.00    4.00    --  -40.91 -57.00 -65.00  100
  2  \w    -55.00  31.00   1.00    4.00    --  -40.91  57.00  76.00   86
  3  \w     -5.00  20.00   1.00    4.00    --   40.91 -57.00 -65.00   25
  4  \w     73.00 100.00   1.00    4.00    --   40.91  57.00  76.00   27
  5  \w     32.00 129.00   1.00   16.00    --  105.15 -57.00 -65.00   97
  6  \w     87.00 177.00   1.00   16.00    --  105.15  57.00  76.00   90
  7  \w    -65.00  33.00   1.00    4.00    --  -40.91  38.00-120.00   98
  8  \w    -80.00  -9.00   1.00    4.00    --  -40.91 125.00  90.00   71
  9  \w     59.00  90.00   1.00    4.00    --   40.91-125.00-120.00   31
 10  \w     34.00 107.00   1.00   16.00    --  105.15-111.00 -90.00   73
 11  \w    109.00 136.00   1.00   16.00    --  105.15 -15.00  60.00   27
 12  \w     31.00 108.00   1.00   16.00    --  105.15-111.00 120.00   77
 13  \w     60.00  90.00   1.00   16.00    --  105.15 -15.00  60.00   30
 14  \w    104.00 132.00   1.00   16.00    --  105.15 111.00 120.00   28
 15  \w     79.00 178.00   1.00   16.00    --  105.15  45.00  30.00   99
 16  \w     79.00 106.00   1.00   16.00    --  105.15 -94.00   0.00   27
 17  \w    104.00 171.00   1.00   16.00    --  105.15  77.00 -60.00   67
 18  \w    104.00 132.00   1.00   16.00    --  105.15 -77.00  90.00   28
 19  \w    105.00 147.00   1.00   16.00    --  105.15  45.00 -90.00   42
 20  \w     24.00  75.00   1.00   16.00    --  105.15 -94.00 -60.00   51
 21  \w     24.00  58.00   1.00   16.00    --  105.15 -15.00  60.00   34
 22  \w     70.00 109.00   1.00   16.00    --  105.15-111.00   0.00   39
 23  \w    117.00 178.00   1.00   16.00    --  105.15  77.00 -30.00   61
 24  \w     29.00 106.00   1.00   16.00    --  105.15 -94.00 150.00   77
;
_diffrn_measurement_device 'four-circle diffractometer'
_diffrn_measurement_device_type 'SuperNova, Dual, Cu at home/near, AtlasS2'
_diffrn_measurement_method '\w scans'
_diffrn_orient_matrix_type 'CrysAlisPro convention (1999,Acta A55,543-557)'
_diffrn_orient_matrix_UB_11 0.0505621000
_diffrn_orient_matrix_UB_12 -0.0624842000
_diffrn_orient_matrix_UB_13 -0.0579272000
_diffrn_orient_matrix_UB_21 0.0864268000
_diffrn_orient_matrix_UB_22 0.0687856000
_diffrn_orient_matrix_UB_23 -0.0055550000
_diffrn_orient_matrix_UB_31 0.0938757000
_diffrn_orient_matrix_UB_32 -0.0205962000
_diffrn_orient_matrix_UB_33 0.0622523000
_diffrn_radiation_monochromator mirror
_diffrn_radiation_probe x-ray
_diffrn_radiation_type 'Cu K\a'
_diffrn_radiation_wavelength 1.54184
_diffrn_reflns_av_unetI/netI 0.0456
_diffrn_reflns_Laue_measured_fraction_full 0.972
_diffrn_reflns_Laue_measured_fraction_max 0.947
_diffrn_reflns_limit_h_max 14
_diffrn_reflns_limit_h_min -14
_diffrn_reflns_limit_k_max 20
_diffrn_reflns_limit_k_min -20
_diffrn_reflns_limit_l_max 23
_diffrn_reflns_limit_l_min -23
_diffrn_reflns_number 14136
_diffrn_reflns_point_group_measured_fraction_full 0.972
_diffrn_reflns_point_group_measured_fraction_max 0.947
_diffrn_reflns_theta_full 67.684
_diffrn_reflns_theta_max 72.725
_diffrn_reflns_theta_min 3.938
_diffrn_source 'micro-focus sealed X-ray tube'
_diffrn_source_type 'SuperNova (Cu) X-ray Source'
_exptl_absorpt_coefficient_mu 8.476
_exptl_absorpt_correction_T_max 0.762
_exptl_absorpt_correction_T_min 0.158
_exptl_absorpt_correction_type gaussian
_exptl_absorpt_process_details
;
CrysAlisPro 1.171.40.84a (Rigaku Oxford Diffraction, 2020)
Numerical absorption correction based on gaussian integration over
a multifaceted crystal model
Empirical absorption correction using spherical harmonics,
implemented in SCALE3 ABSPACK scaling algorithm.
;
_exptl_crystal_colour 'clear dark brown'
_exptl_crystal_density_diffrn 1.264
_exptl_crystal_description prism
_exptl_crystal_F_000 1360
_exptl_crystal_size_max 0.278
_exptl_crystal_size_mid 0.179
_exptl_crystal_size_min 0.112
_refine_diff_density_max 5.937
_refine_diff_density_min -5.122
_refine_diff_density_rms 0.286
_refine_ls_extinction_method none
_refine_ls_goodness_of_fit_ref 1.147
_refine_ls_hydrogen_treatment constr
_refine_ls_matrix_type full
_refine_ls_number_parameters 617
_refine_ls_number_reflns 14136
_refine_ls_number_restraints 934
_refine_ls_restrained_S_all 1.114
_refine_ls_R_factor_all 0.1104
_refine_ls_R_factor_gt 0.1069
_refine_ls_shift/su_max 0.000
_refine_ls_shift/su_mean 0.000
_refine_ls_structure_factor_coef Fsqd
_refine_ls_weighting_details 'w=1/[\s^2^(Fo^2^)+(0.1197P)^2^+86.4352P] where P=(Fo^2^+2Fc^2^)/3'
_refine_ls_weighting_scheme calc
_refine_ls_wR_factor_gt 0.2799
_refine_ls_wR_factor_ref 0.2818
_reflns_Friedel_coverage 0.000
_reflns_number_gt 13270
_reflns_number_total 14136
_reflns_threshold_expression 'I > 2\s(I)'
_twin_special_details
;
Component 2 rotated by -175.1076\% 
around [0.95 -0.02 -0.31] (reciprocal) or [1.00 0.00 0.00] (direct)
;
_cod_data_source_file d1sc00668a2.cif
_cod_data_source_block dkm297_sq
_cod_original_cell_volume 3460.2(3)
_cod_database_code 1563143
_shelx_shelxl_version_number 2018/3
_chemical_oxdiff_formula 'C52 H108 N7 O7 Si6 K1 U1'
_shelx_space_group_comment
;
The symmetry employed for this shelxl refinement is uniquely defined
by the following loop, which should always be used as a source of
symmetry information in preference to the above space-group names.
They are only intended as comments.
;
_shelx_estimated_absorpt_t_max 0.450
_shelx_estimated_absorpt_t_min 0.202
_olex2_refinement_description
;
1. Twinned data refinement
 Scales: 0.658(3)
 0.342(3)
2. Fixed Uiso
 At 1.2 times of:
  All C(H) groups, All C(H,H) groups
 At 1.5 times of:
  All C(H,H,H) groups
3. Restrained distances
 C31-C32 \\sim C34-C33 \\sim C36-C35 \\sim C48-C47 \\sim C46-C45 \\sim C44-C43
\\sim C37-C38 \\sim C40-C39
 \\sim C42-C41
 with sigma of 0.02
 Si6-C28 \\sim Si6-C29 \\sim Si6-C30 \\sim Si5-C26 \\sim Si5-C25 \\sim Si5-C27
\\sim Si3-C20 \\sim Si3-C21
 \\sim Si3-C19 \\sim Si4-C24 \\sim Si4-C22 \\sim Si4-C23 \\sim Si2-C16 \\sim
Si2-C18 \\sim Si2-C17 \\sim Si1-
 C14 \\sim Si1-C15 \\sim Si1-C13
 with sigma of 0.02
 O3-C39 \\sim O3-C38 \\sim O4-C40 \\sim O4-C41 \\sim O2-C34 \\sim O2-C35 \\sim
O6-C47 \\sim O6-C46 \\sim O5-
 C45 \\sim O5-C44 \\sim O1-C32 \\sim O1-C33
 with sigma of 0.02
 N1-C1 \\sim N2-C7
 with sigma of 0.02
 N7-C42 \\sim N7-C36 \\sim N7-C48 \\sim N6-C31 \\sim N6-C37 \\sim N6-C43
 with sigma of 0.02
 Si4-N4 \\sim Si3-N4 \\sim Si1-N3 \\sim Si2-N3 \\sim Si5-N5 \\sim Si6-N5
 with sigma of 0.02
4. Rigid body (RIGU) restrains
 All non-hydrogen atoms
 with sigma for 1-2 distances of 0.004 and sigma for 1-3 distances of 0.004
5.a Secondary CH2 refined with riding coordinates:
 C31(H31A,H31B), C32(H32A,H32B), C33(H33A,H33B), C34(H34A,H34B), C35(H35A,
 H35B), C36(H36A,H36B), C37(H37A,H37B), C38(H38A,H38B), C39(H39A,H39B),
 C40(H40A,H40B), C41(H41A,H41B), C42(H42A,H42B), C43(H43A,H43B), C44(H44A,H44B),
  C45(H45A,H45B), C46(H46A,H46B), C47(H47A,H47B), C48(H48A,H48B)
5.b Aromatic/amide H refined with riding coordinates:
 C6(H6), C5(H5), C4(H4), C3(H3), C2(H2), C12(H12), C11(H11), C10(H10), C9(H9),
 C8(H8)
5.c Fitted hexagon refined as free rotating group:
 C1(C6,C5,C4,C3,C2), C7(C12,C11,C10,C9,C8)
5.d Idealised Me refined as rotating group:
 C13(H13A,H13B,H13C), C14(H14A,H14B,H14C), C15(H15A,H15B,H15C), C16(H16A,H16B,
 H16C), C17(H17A,H17B,H17C), C18(H18A,H18B,H18C), C19(H19A,H19B,H19C), C20(H20A,
 H20B,H20C), C21(H21A,H21B,H21C), C22(H22A,H22B,H22C), C23(H23A,H23B,H23C),
 C24(H24A,H24B,H24C), C25(H25A,H25B,H25C), C26(H26A,H26B,H26C), C27(H27A,H27B,
 H27C), C28(H28A,H28B,H28C), C29(H29A,H29B,H29C), C30(H30A,H30B,H30C)
;
_olex2_submission_special_instructions 'No special instructions were received'
_oxdiff_exptl_absorpt_empirical_details
;
Empirical correction (ABSPACK) includes:
- Absorption correction using spherical harmonics
- Frame scaling
;
_oxdiff_exptl_absorpt_empirical_full_max 4.403
_oxdiff_exptl_absorpt_empirical_full_min 0.486
_oxdiff_twin_integration_method simultaneous
_oxdiff_twin_items 2

loop_
_space_group_symop_operation_xyz
'x, y, z'
'-x, -y, -z'

loop_
_atom_site_label
_atom_site_type_symbol
_atom_site_fract_x
_atom_site_fract_y
_atom_site_fract_z
_atom_site_U_iso_or_equiv
_atom_site_adp_type
_atom_site_occupancy
_atom_site_site_symmetry_order
_atom_site_calc_flag
_atom_site_refinement_flags_posn
_atom_site_refinement_flags_adp
_atom_site_refinement_flags_occupancy
_atom_site_disorder_assembly
_atom_site_disorder_group
U1 U 0.53361(5) 0.66691(3) 0.74237(3) 0.02999(18) Uani 1 1 d . . . . .
Si1 Si 0.4634(4) 0.8452(3) 0.6721(3) 0.0380(10) Uani 1 1 d D . . . .
Si2 Si 0.2833(4) 0.7065(3) 0.6110(3) 0.0422(11) Uani 1 1 d D . . . .
Si3 Si 0.4364(5) 0.4635(3) 0.6759(3) 0.0512(13) Uani 1 1 d D . . . .
Si4 Si 0.4135(4) 0.5215(3) 0.8332(3) 0.0413(11) Uani 1 1 d D . . . .
Si5 Si 0.7793(4) 0.6613(3) 0.6494(3) 0.0423(11) Uani 1 1 d D . . . .
Si6 Si 0.8179(5) 0.5834(4) 0.7750(3) 0.0499(13) Uani 1 1 d D . . . .
N1 N 0.4799(12) 0.7451(8) 0.8443(8) 0.036(3) Uani 1 1 d D . . . .
N2 N 0.6029(11) 0.7634(8) 0.8461(7) 0.034(3) Uani 1 1 d D . . . .
N3 N 0.4192(10) 0.7430(7) 0.6680(8) 0.036(3) Uani 1 1 d D . . . .
N4 N 0.4568(12) 0.5436(8) 0.7564(6) 0.038(3) Uani 1 1 d D . . . .
N5 N 0.7248(10) 0.6347(9) 0.7195(7) 0.037(3) Uani 1 1 d D . . . .
C1 C 0.4036(8) 0.8092(5) 0.8595(7) 0.034(3) Uani 1 1 d DG . . . .
C6 C 0.4485(7) 0.8900(6) 0.8928(7) 0.038(3) Uani 1 1 d G . . . .
H6 H 0.531978 0.903192 0.903804 0.046 Uiso 1 1 calc R U . . .
C5 C 0.3712(9) 0.9515(5) 0.9100(7) 0.043(4) Uani 1 1 d G . . . .
H5 H 0.401903 1.006674 0.932733 0.051 Uiso 1 1 calc R U . . .
C4 C 0.2491(9) 0.9322(6) 0.8939(7) 0.049(4) Uani 1 1 d G . . . .
H4 H 0.196264 0.974167 0.905633 0.058 Uiso 1 1 calc R U . . .
C3 C 0.2042(6) 0.8514(7) 0.8606(7) 0.045(4) Uani 1 1 d G . . . .
H3 H 0.120698 0.838176 0.849603 0.054 Uiso 1 1 calc R U . . .
C2 C 0.2814(8) 0.7899(5) 0.8434(7) 0.043(4) Uani 1 1 d G . . . .
H2 H 0.250771 0.734692 0.820674 0.051 Uiso 1 1 calc R U . . .
C7 C 0.6834(9) 0.7880(7) 0.9131(5) 0.040(3) Uani 1 1 d DG . . . .
C12 C 0.6516(8) 0.8074(8) 0.9817(6) 0.045(4) Uani 1 1 d G . . . .
H12 H 0.570567 0.800796 0.984866 0.054 Uiso 1 1 calc R U . . .
C11 C 0.7383(12) 0.8365(10) 1.0456(5) 0.061(5) Uani 1 1 d G . . . .
H11 H 0.716617 0.849796 1.092474 0.073 Uiso 1 1 calc R U . . .
C10 C 0.8569(10) 0.8462(10) 1.0410(6) 0.066(5) Uani 1 1 d G . . . .
H10 H 0.916167 0.866107 1.084659 0.080 Uiso 1 1 calc R U . . .
C9 C 0.8887(8) 0.8268(9) 0.9724(8) 0.061(5) Uani 1 1 d G . . . .
H9 H 0.969668 0.833417 0.969237 0.073 Uiso 1 1 calc R U . . .
C8 C 0.8019(10) 0.7977(8) 0.9085(6) 0.045(4) Uani 1 1 d G . . . .
H8 H 0.823619 0.784416 0.861628 0.054 Uiso 1 1 calc R U . . .
C13 C 0.6190(12) 0.8745(11) 0.7252(11) 0.046(4) Uani 1 1 d D . . . .
H13A H 0.628596 0.859627 0.772892 0.069 Uiso 1 1 calc R U . . .
H13B H 0.635448 0.934212 0.733692 0.069 Uiso 1 1 calc R U . . .
H13C H 0.674745 0.845095 0.697064 0.069 Uiso 1 1 calc R U . . .
C14 C 0.3705(13) 0.9247(10) 0.7156(8) 0.039(4) Uani 1 1 d D . . . .
H14A H 0.303916 0.933954 0.677825 0.059 Uiso 1 1 calc R U . . .
H14B H 0.419180 0.976549 0.738297 0.059 Uiso 1 1 calc R U . . .
H14C H 0.339349 0.905562 0.753706 0.059 Uiso 1 1 calc R U . . .
C15 C 0.4609(19) 0.8654(14) 0.5786(9) 0.052(5) Uani 1 1 d D . . . .
H15A H 0.507129 0.824846 0.551512 0.079 Uiso 1 1 calc R U . . .
H15B H 0.495910 0.921162 0.584643 0.079 Uiso 1 1 calc R U . . .
H15C H 0.378439 0.860592 0.550841 0.079 Uiso 1 1 calc R U . . .
C16 C 0.1709(17) 0.7863(14) 0.6038(14) 0.063(6) Uani 1 1 d D . . . .
H16A H 0.167091 0.818181 0.653496 0.095 Uiso 1 1 calc R U . . .
H16B H 0.092528 0.758815 0.578858 0.095 Uiso 1 1 calc R U . . .
H16C H 0.194489 0.823435 0.575300 0.095 Uiso 1 1 calc R U . . .
C17 C 0.2966(19) 0.6569(15) 0.5136(8) 0.059(5) Uani 1 1 d D . . . .
H17A H 0.350792 0.691592 0.497628 0.088 Uiso 1 1 calc R U . . .
H17B H 0.217904 0.650887 0.480728 0.088 Uiso 1 1 calc R U . . .
H17C H 0.328011 0.602318 0.511814 0.088 Uiso 1 1 calc R U . . .
C18 C 0.2121(15) 0.6295(14) 0.6500(13) 0.059(6) Uani 1 1 d D . . . .
H18A H 0.274114 0.604258 0.679580 0.089 Uiso 1 1 calc R U . . .
H18B H 0.165489 0.586558 0.609487 0.089 Uiso 1 1 calc R U . . .
H18C H 0.159549 0.657554 0.681422 0.089 Uiso 1 1 calc R U . . .
C19 C 0.2808(15) 0.4158(16) 0.6406(14) 0.068(6) Uani 1 1 d D . . . .
H19A H 0.224675 0.459488 0.640701 0.102 Uiso 1 1 calc R U . . .
H19B H 0.262955 0.380904 0.672589 0.102 Uiso 1 1 calc R U . . .
H19C H 0.273208 0.382044 0.590075 0.102 Uiso 1 1 calc R U . . .
C20 C 0.482(2) 0.5084(14) 0.6031(10) 0.057(5) Uani 1 1 d D . . . .
H20A H 0.424330 0.547170 0.588785 0.086 Uiso 1 1 calc R U . . .
H20B H 0.485749 0.463865 0.559690 0.086 Uiso 1 1 calc R U . . .
H20C H 0.561169 0.537548 0.622664 0.086 Uiso 1 1 calc R U . . .
C21 C 0.530(2) 0.3747(12) 0.6783(18) 0.083(8) Uani 1 1 d D . . . .
H21A H 0.546688 0.352268 0.628989 0.124 Uiso 1 1 calc R U . . .
H21B H 0.488798 0.331884 0.693311 0.124 Uiso 1 1 calc R U . . .
H21C H 0.605850 0.393064 0.713791 0.124 Uiso 1 1 calc R U . . .
C22 C 0.2506(12) 0.5321(13) 0.8280(12) 0.047(4) Uani 1 1 d D . . . .
H22A H 0.234907 0.590780 0.839963 0.070 Uiso 1 1 calc R U . . .
H22B H 0.224491 0.505286 0.863502 0.070 Uiso 1 1 calc R U . . .
H22C H 0.206756 0.505736 0.777929 0.070 Uiso 1 1 calc R U . . .
C23 C 0.4898(18) 0.5903(14) 0.9244(9) 0.057(5) Uani 1 1 d D . . . .
H23A H 0.576069 0.592996 0.927320 0.085 Uiso 1 1 calc R U . . .
H23B H 0.472166 0.567890 0.964683 0.085 Uiso 1 1 calc R U . . .
H23C H 0.461070 0.645894 0.928726 0.085 Uiso 1 1 calc R U . . .
C24 C 0.4443(19) 0.4149(10) 0.8456(11) 0.050(4) Uani 1 1 d D . . . .
H24A H 0.411427 0.374137 0.799325 0.075 Uiso 1 1 calc R U . . .
H24B H 0.407126 0.404445 0.885041 0.075 Uiso 1 1 calc R U . . .
H24C H 0.530577 0.410560 0.858982 0.075 Uiso 1 1 calc R U . . .
C25 C 0.8902(16) 0.7531(11) 0.6840(13) 0.055(5) Uani 1 1 d D . . . .
H25A H 0.862206 0.794586 0.721562 0.083 Uiso 1 1 calc R U . . .
H25B H 0.898810 0.776998 0.642655 0.083 Uiso 1 1 calc R U . . .
H25C H 0.967436 0.735610 0.705713 0.083 Uiso 1 1 calc R U . . .
C26 C 0.6553(14) 0.6829(12) 0.5772(9) 0.046(4) Uani 1 1 d D . . . .
H26A H 0.596804 0.635358 0.559631 0.068 Uiso 1 1 calc R U . . .
H26B H 0.687539 0.692544 0.535672 0.068 Uiso 1 1 calc R U . . .
H26C H 0.616655 0.731952 0.598587 0.068 Uiso 1 1 calc R U . . .
C27 C 0.854(2) 0.5776(13) 0.5945(13) 0.062(5) Uani 1 1 d D . . . .
H27A H 0.919744 0.559580 0.627709 0.093 Uiso 1 1 calc R U . . .
H27B H 0.885654 0.598551 0.557503 0.093 Uiso 1 1 calc R U . . .
H27C H 0.796469 0.530705 0.569668 0.093 Uiso 1 1 calc R U . . .
C28 C 0.7560(18) 0.5751(12) 0.8568(9) 0.047(4) Uani 1 1 d D . . . .
H28A H 0.718308 0.626030 0.874606 0.071 Uiso 1 1 calc R U . . .
H28B H 0.820582 0.566668 0.896183 0.071 Uiso 1 1 calc R U . . .
H28C H 0.696721 0.528146 0.842616 0.071 Uiso 1 1 calc R U . . .
C29 C 0.9694(13) 0.6381(15) 0.8113(14) 0.069(6) Uani 1 1 d D . . . .
H29A H 1.004072 0.645159 0.769809 0.103 Uiso 1 1 calc R U . . .
H29B H 1.020856 0.605375 0.839805 0.103 Uiso 1 1 calc R U . . .
H29C H 0.962648 0.692403 0.843305 0.103 Uiso 1 1 calc R U . . .
C30 C 0.847(3) 0.4777(12) 0.7243(16) 0.082(8) Uani 1 1 d D . . . .
H30A H 0.841751 0.438498 0.754862 0.124 Uiso 1 1 calc R U . . .
H30B H 0.927369 0.478710 0.713601 0.124 Uiso 1 1 calc R U . . .
H30C H 0.788260 0.460556 0.677753 0.124 Uiso 1 1 calc R U . . .
K1 K 0.8639(4) 1.1848(2) 0.8116(2) 0.0451(9) Uani 1 1 d . . . . .
O1 O 0.6227(13) 1.1832(11) 0.7426(8) 0.064(4) Uani 1 1 d D . . . .
O2 O 0.8070(14) 1.1742(11) 0.6570(8) 0.072(4) Uani 1 1 d D . . . .
O3 O 0.8683(12) 1.2983(8) 0.9489(8) 0.051(3) Uani 1 1 d D . . . .
O4 O 1.0282(15) 1.3239(10) 0.8602(9) 0.067(4) Uani 1 1 d D . . . .
O5 O 0.8234(11) 1.0365(8) 0.8477(8) 0.048(3) Uani 1 1 d D . . . .
O6 O 1.0150(11) 1.0555(8) 0.7813(7) 0.046(3) Uani 1 1 d D . . . .
N6 N 0.6690(12) 1.1673(9) 0.8959(8) 0.049(3) Uani 1 1 d D . . . .
N7 N 1.0596(17) 1.2000(10) 0.7257(9) 0.062(4) Uani 1 1 d D . . . .
C31 C 0.5600(17) 1.1969(17) 0.8601(12) 0.068(6) Uani 1 1 d D . . . .
H31A H 0.568041 1.257864 0.869339 0.082 Uiso 1 1 calc R U . . .
H31B H 0.492614 1.181949 0.880913 0.082 Uiso 1 1 calc R U . . .
C32 C 0.5357(19) 1.159(2) 0.7786(12) 0.082(7) Uani 1 1 d D . . . .
H32A H 0.531365 1.098442 0.770182 0.098 Uiso 1 1 calc R U . . .
H32B H 0.457077 1.175414 0.755815 0.098 Uiso 1 1 calc R U . . .
C33 C 0.603(2) 1.149(2) 0.6655(10) 0.095(8) Uani 1 1 d D . . . .
H33A H 0.519604 1.155006 0.642132 0.113 Uiso 1 1 calc R U . . .
H33B H 0.616015 1.088752 0.656037 0.113 Uiso 1 1 calc R U . . .
C34 C 0.6865(19) 1.191(2) 0.6329(15) 0.101(9) Uani 1 1 d D . . . .
H34A H 0.664449 1.172877 0.578265 0.121 Uiso 1 1 calc R U . . .
H34B H 0.678697 1.251450 0.647040 0.121 Uiso 1 1 calc R U . . .
C35 C 0.889(2) 1.2172(18) 0.6302(15) 0.087(7) Uani 1 1 d D . . . .
H35A H 0.892287 1.276921 0.653910 0.105 Uiso 1 1 calc R U . . .
H35B H 0.862014 1.209758 0.576115 0.105 Uiso 1 1 calc R U . . .
C36 C 1.009(2) 1.1850(18) 0.6469(11) 0.076(6) Uani 1 1 d D . . . .
H36A H 1.003116 1.124781 0.624723 0.092 Uiso 1 1 calc R U . . .
H36B H 1.063390 1.211304 0.623259 0.092 Uiso 1 1 calc R U . . .
C37 C 0.7074(18) 1.2197(12) 0.9707(10) 0.057(4) Uani 1 1 d D . . . .
H37A H 0.766704 1.190790 0.999475 0.069 Uiso 1 1 calc R U . . .
H37B H 0.637793 1.226413 0.994559 0.069 Uiso 1 1 calc R U . . .
C38 C 0.7607(17) 1.3035(13) 0.9750(13) 0.062(5) Uani 1 1 d D . . . .
H38A H 0.703278 1.332492 0.945123 0.074 Uiso 1 1 calc R U . . .
H38B H 0.776561 1.336228 1.026997 0.074 Uiso 1 1 calc R U . . .
C39 C 0.9278(19) 1.3761(11) 0.9581(14) 0.062(5) Uani 1 1 d D . . . .
H39A H 0.939998 1.407485 1.010412 0.075 Uiso 1 1 calc R U . . .
H39B H 0.879352 1.408445 0.926890 0.075 Uiso 1 1 calc R U . . .
C40 C 1.0451(19) 1.3624(14) 0.9363(11) 0.064(5) Uani 1 1 d D . . . .
H40A H 1.091247 1.416044 0.946887 0.077 Uiso 1 1 calc R U . . .
H40B H 1.091061 1.327182 0.965628 0.077 Uiso 1 1 calc R U . . .
C41 C 1.1390(19) 1.3149(17) 0.8383(13) 0.077(6) Uani 1 1 d D . . . .
H41A H 1.185179 1.274918 0.861787 0.092 Uiso 1 1 calc R U . . .
H41B H 1.186060 1.368582 0.853398 0.092 Uiso 1 1 calc R U . . .
C42 C 1.114(3) 1.2842(14) 0.7559(12) 0.078(7) Uani 1 1 d D . . . .
H42A H 1.059867 1.322159 0.734387 0.094 Uiso 1 1 calc R U . . .
H42B H 1.189239 1.287582 0.738978 0.094 Uiso 1 1 calc R U . . .
C43 C 0.6561(15) 1.0818(11) 0.9000(12) 0.051(4) Uani 1 1 d D . . . .
H43A H 0.602173 1.050282 0.854148 0.061 Uiso 1 1 calc R U . . .
H43B H 0.617837 1.079775 0.941933 0.061 Uiso 1 1 calc R U . . .
C44 C 0.7713(15) 1.0401(13) 0.9097(10) 0.049(4) Uani 1 1 d D . . . .
H44A H 0.826589 1.071282 0.955111 0.059 Uiso 1 1 calc R U . . .
H44B H 0.756227 0.983515 0.915214 0.059 Uiso 1 1 calc R U . . .
C45 C 0.9101(16) 0.9772(12) 0.8409(10) 0.049(4) Uani 1 1 d D . . . .
H45A H 0.873319 0.921708 0.836702 0.059 Uiso 1 1 calc R U . . .
H45B H 0.975062 0.990529 0.885465 0.059 Uiso 1 1 calc R U . . .
C46 C 0.9599(17) 0.9768(10) 0.7737(10) 0.047(4) Uani 1 1 d D . . . .
H46A H 1.018831 0.934256 0.768218 0.056 Uiso 1 1 calc R U . . .
H46B H 0.895113 0.963253 0.728978 0.056 Uiso 1 1 calc R U . . .
C47 C 1.0866(19) 1.0519(12) 0.7284(12) 0.056(5) Uani 1 1 d D . . . .
H47A H 1.037091 1.032434 0.677915 0.067 Uiso 1 1 calc R U . . .
H47B H 1.149083 1.012593 0.735282 0.067 Uiso 1 1 calc R U . . .
C48 C 1.143(2) 1.1365(11) 0.7374(13) 0.062(5) Uani 1 1 d D . . . .
H48A H 1.192852 1.154503 0.787915 0.074 Uiso 1 1 calc R U . . .
H48B H 1.196907 1.132699 0.702086 0.074 Uiso 1 1 calc R U . . .

loop_
_atom_site_aniso_label
_atom_site_aniso_U_11
_atom_site_aniso_U_22
_atom_site_aniso_U_33
_atom_site_aniso_U_23
_atom_site_aniso_U_13
_atom_site_aniso_U_12
U1 0.0190(2) 0.0340(3) 0.0377(3) 0.00711(19) 0.0092(2) 0.00324(18)
Si1 0.021(2) 0.044(2) 0.052(3) 0.017(2) 0.0082(19) 0.0056(17)
Si2 0.021(2) 0.058(3) 0.048(3) 0.018(2) 0.0045(19) 0.0041(19)
Si3 0.060(3) 0.035(3) 0.059(3) 0.004(2) 0.024(3) -0.005(2)
Si4 0.036(3) 0.042(3) 0.053(3) 0.019(2) 0.017(2) 0.006(2)
Si5 0.025(2) 0.049(3) 0.053(3) 0.007(2) 0.017(2) 0.0025(19)
Si6 0.031(3) 0.054(3) 0.068(4) 0.017(3) 0.016(2) 0.012(2)
N1 0.027(5) 0.036(6) 0.046(7) 0.009(5) 0.011(5) 0.009(5)
N2 0.026(5) 0.034(6) 0.042(6) 0.003(5) 0.014(4) 0.004(5)
N3 0.016(5) 0.050(6) 0.045(7) 0.018(6) 0.007(5) 0.000(5)
N4 0.025(6) 0.045(6) 0.049(6) 0.010(5) 0.017(6) 0.001(5)
N5 0.014(5) 0.049(8) 0.045(7) 0.004(5) 0.009(5) 0.003(5)
C1 0.020(6) 0.039(6) 0.043(8) 0.010(6) 0.004(6) 0.010(5)
C6 0.027(7) 0.040(6) 0.050(9) 0.011(6) 0.013(7) 0.010(5)
C5 0.040(7) 0.037(7) 0.048(10) 0.004(7) 0.007(7) 0.013(6)
C4 0.037(7) 0.047(8) 0.062(12) 0.007(8) 0.017(8) 0.019(6)
C3 0.024(7) 0.053(8) 0.058(11) 0.010(7) 0.011(7) 0.013(6)
C2 0.019(6) 0.047(8) 0.063(11) 0.010(8) 0.013(6) 0.010(5)
C7 0.033(6) 0.033(8) 0.050(6) 0.010(6) 0.003(5) 0.005(6)
C12 0.040(8) 0.046(10) 0.042(6) 0.004(7) -0.002(6) 0.015(7)
C11 0.056(9) 0.064(13) 0.047(8) -0.001(9) -0.007(7) 0.007(9)
C10 0.049(8) 0.062(13) 0.070(9) 0.004(10) -0.017(8) 0.003(9)
C9 0.030(8) 0.059(12) 0.082(10) 0.013(10) -0.009(7) -0.008(8)
C8 0.032(6) 0.037(9) 0.064(9) 0.015(8) 0.003(6) -0.001(6)
C13 0.035(8) 0.027(8) 0.070(11) 0.003(8) 0.007(8) 0.000(6)
C14 0.020(7) 0.070(10) 0.038(8) 0.036(8) 0.001(6) 0.003(7)
C15 0.045(11) 0.068(13) 0.063(11) 0.037(10) 0.028(8) 0.027(10)
C16 0.024(9) 0.095(15) 0.079(15) 0.033(12) 0.012(9) 0.018(10)
C17 0.041(11) 0.078(15) 0.046(9) 0.001(9) 0.000(8) -0.005(10)
C18 0.013(8) 0.090(15) 0.079(14) 0.040(13) -0.005(8) -0.007(8)
C19 0.055(12) 0.067(15) 0.074(15) -0.005(11) 0.023(10) -0.025(10)
C20 0.056(12) 0.075(14) 0.049(10) 0.010(9) 0.033(10) 0.002(10)
C21 0.081(15) 0.045(11) 0.15(3) 0.023(12) 0.088(17) 0.015(11)
C22 0.030(8) 0.055(11) 0.062(12) 0.008(9) 0.028(7) 0.010(7)
C23 0.048(10) 0.079(13) 0.050(10) 0.014(9) 0.024(8) 0.000(10)
C24 0.048(11) 0.065(11) 0.050(11) 0.026(8) 0.024(9) 0.019(9)
C25 0.036(9) 0.062(11) 0.075(14) 0.015(10) 0.030(9) -0.001(8)
C26 0.047(10) 0.048(10) 0.048(9) 0.011(8) 0.025(8) 0.005(7)
C27 0.047(12) 0.071(12) 0.069(14) 0.003(10) 0.029(10) 0.005(9)
C28 0.047(10) 0.046(10) 0.050(10) 0.011(8) 0.012(8) 0.004(8)
C29 0.021(8) 0.108(17) 0.087(16) 0.038(13) 0.016(8) 0.021(9)
C30 0.09(2) 0.064(13) 0.103(19) 0.022(12) 0.047(16) 0.048(12)
K1 0.047(2) 0.043(2) 0.050(2) 0.0159(17) 0.0155(17) 0.0067(16)
O1 0.048(7) 0.081(11) 0.064(7) 0.024(7) 0.005(6) 0.020(7)
O2 0.082(8) 0.092(12) 0.046(8) 0.020(7) 0.014(6) 0.048(8)
O3 0.049(7) 0.050(6) 0.055(7) 0.012(6) 0.016(6) 0.009(5)
O4 0.077(10) 0.057(8) 0.074(8) 0.013(6) 0.035(7) -0.007(7)
O5 0.032(6) 0.041(6) 0.075(8) 0.016(6) 0.017(6) 0.001(5)
O6 0.045(7) 0.051(6) 0.043(7) 0.010(5) 0.016(5) 0.009(5)
N6 0.028(7) 0.069(7) 0.059(7) 0.028(6) 0.015(6) 0.018(5)
N7 0.073(9) 0.065(8) 0.060(8) 0.029(7) 0.031(7) 0.006(7)
C31 0.033(9) 0.101(17) 0.087(10) 0.048(12) 0.021(8) 0.034(10)
C32 0.041(11) 0.12(2) 0.086(10) 0.045(13) -0.002(8) -0.001(13)
C33 0.066(12) 0.14(2) 0.068(9) 0.022(12) 0.005(10) 0.060(14)
C34 0.094(11) 0.16(3) 0.056(14) 0.043(17) 0.014(11) 0.073(16)
C35 0.113(12) 0.11(2) 0.056(13) 0.044(14) 0.029(12) 0.051(14)
C36 0.097(12) 0.091(17) 0.058(9) 0.031(10) 0.037(9) 0.033(12)
C37 0.036(9) 0.082(10) 0.065(9) 0.023(8) 0.028(7) 0.014(8)
C38 0.052(10) 0.075(10) 0.061(13) 0.015(9) 0.020(9) 0.017(8)
C39 0.071(12) 0.052(9) 0.062(12) 0.008(9) 0.017(10) 0.002(8)
C40 0.071(11) 0.043(11) 0.074(10) -0.003(9) 0.023(9) -0.013(9)
C41 0.081(13) 0.068(14) 0.088(12) 0.014(10) 0.040(11) -0.017(11)
C42 0.100(19) 0.067(9) 0.085(11) 0.031(9) 0.047(11) -0.005(10)
C43 0.031(8) 0.073(9) 0.063(12) 0.030(8) 0.025(8) 0.014(7)
C44 0.035(9) 0.049(10) 0.069(11) 0.020(9) 0.015(8) 0.011(7)
C45 0.033(9) 0.065(11) 0.052(10) 0.018(8) 0.007(7) 0.008(7)
C46 0.045(10) 0.047(8) 0.054(10) 0.017(8) 0.016(8) 0.016(7)
C47 0.050(11) 0.058(9) 0.064(12) 0.012(9) 0.028(9) 0.006(8)
C48 0.076(13) 0.064(9) 0.060(12) 0.024(9) 0.037(10) 0.007(8)

loop_
_atom_type_symbol
_atom_type_description
_atom_type_scat_dispersion_real
_atom_type_scat_dispersion_imag
_atom_type_scat_source
C C 0.0181 0.0091 'International Tables Vol C Tables 4.2.6.8 and 6.1.1.4'
H H 0.0000 0.0000 'International Tables Vol C Tables 4.2.6.8 and 6.1.1.4'
K K 0.3868 1.0657 'International Tables Vol C Tables 4.2.6.8 and 6.1.1.4'
N N 0.0311 0.0180 'International Tables Vol C Tables 4.2.6.8 and 6.1.1.4'
O O 0.0492 0.0322 'International Tables Vol C Tables 4.2.6.8 and 6.1.1.4'
Si Si 0.2541 0.3302 'International Tables Vol C Tables 4.2.6.8 and 6.1.1.4'
U U -4.3638 13.4090 'International Tables Vol C Tables 4.2.6.8 and 6.1.1.4'

loop_
_exptl_crystal_face_index_h
_exptl_crystal_face_index_k
_exptl_crystal_face_index_l
_exptl_crystal_face_perp_dist
0 -4 12 0.0559
0 4 -12 0.0559
7 -2 -2 0.1387
-7 2 2 0.1297
7 0 -7 0.1305
4 0 8 0.1148
0 11 0 0.0932
2 -10 5 0.0860
-2 -9 -3 0.0750
5 -9 0 0.0992
3 -7 -6 0.0950
-4 8 4 0.1214
-5 1 10 0.1103
-7 -4 3 0.1281
6 5 -6 0.1438
-3 -9 6 0.0872
5 8 -3 0.1280
-6 6 3 0.1176
-5 4 9 0.1084
1 -1 12 0.0574
-4 -6 10 0.0850
0 -11 4 0.0519

loop_
_geom_angle_atom_site_label_1
_geom_angle_atom_site_label_2
_geom_angle_atom_site_label_3
_geom_angle
_geom_angle_site_symmetry_1
_geom_angle_site_symmetry_3
_geom_angle_publ_flag
N1 U1 Si3 121.1(4) . . ?
N1 U1 N3 90.5(5) . . ?
N1 U1 N4 94.4(4) . . ?
N1 U1 N5 130.2(5) . . ?
N2 U1 Si3 143.2(4) . . ?
N2 U1 N1 37.1(5) . . ?
N2 U1 N3 102.0(5) . . ?
N2 U1 N4 116.3(4) . . ?
N2 U1 N5 94.4(5) . . ?
N3 U1 Si3 108.1(3) . . ?
N3 U1 N5 117.4(4) . . ?
N4 U1 Si3 28.1(3) . . ?
N4 U1 N3 120.9(4) . . ?
N4 U1 N5 103.2(5) . . ?
N5 U1 Si3 90.1(4) . . ?
N3 Si1 C13 112.1(7) . . ?
N3 Si1 C14 115.1(7) . . ?
N3 Si1 C15 113.2(9) . . ?
C13 Si1 C15 105.4(10) . . ?
C14 Si1 C13 105.7(8) . . ?
C14 Si1 C15 104.5(8) . . ?
N3 Si2 C16 115.1(9) . . ?
N3 Si2 C17 112.5(9) . . ?
N3 Si2 C18 108.9(8) . . ?
C16 Si2 C17 106.3(11) . . ?
C16 Si2 C18 104.3(10) . . ?
C18 Si2 C17 109.5(12) . . ?
N4 Si3 U1 38.5(4) . . ?
N4 Si3 C19 115.2(9) . . ?
N4 Si3 C20 106.6(9) . . ?
N4 Si3 C21 117.4(12) . . ?
C19 Si3 U1 129.5(9) . . ?
C19 Si3 C20 109.0(12) . . ?
C20 Si3 U1 68.1(7) . . ?
C21 Si3 U1 125.5(9) . . ?
C21 Si3 C19 104.6(13) . . ?
C21 Si3 C20 103.2(11) . . ?
N4 Si4 C22 111.2(9) . . ?
N4 Si4 C23 114.6(8) . . ?
N4 Si4 C24 114.5(8) . . ?
C22 Si4 C23 105.9(10) . . ?
C22 Si4 C24 106.7(9) . . ?
C24 Si4 C23 103.3(11) . . ?
N5 Si5 C25 112.5(9) . . ?
N5 Si5 C26 111.0(7) . . ?
N5 Si5 C27 114.8(10) . . ?
C26 Si5 C25 109.4(10) . . ?
C27 Si5 C25 106.3(10) . . ?
C27 Si5 C26 102.4(10) . . ?
N5 Si6 C28 111.0(8) . . ?
N5 Si6 C29 112.0(10) . . ?
N5 Si6 C30 113.0(11) . . ?
C28 Si6 C29 107.0(11) . . ?
C28 Si6 C30 109.2(12) . . ?
C30 Si6 C29 104.3(13) . . ?
N2 N1 U1 69.9(7) . . ?
C1 N1 U1 136.7(11) . . ?
C1 N1 N2 120.5(12) . . ?
N1 N2 U1 73.0(7) . . ?
C7 N2 U1 149.0(10) . . ?
C7 N2 N1 120.4(12) . . ?
Si1 N3 U1 121.0(5) . . ?
Si2 N3 U1 123.5(6) . . ?
Si2 N3 Si1 115.3(7) . . ?
Si3 N4 U1 113.4(5) . . ?
Si4 N4 U1 129.4(6) . . ?
Si4 N4 Si3 117.2(8) . . ?
Si5 N5 U1 122.9(6) . . ?
Si5 N5 Si6 116.8(7) . . ?
Si6 N5 U1 120.3(6) . . ?
C6 C1 N1 121.2(9) . . ?
C6 C1 C2 120.0 . . ?
C2 C1 N1 118.7(9) . . ?
C5 C6 C1 120.0 . . ?
C6 C5 C4 120.0 . . ?
C3 C4 C5 120.0 . . ?
C2 C3 C4 120.0 . . ?
C3 C2 C1 120.0 . . ?
N2 C7 C12 124.3(9) . . ?
N2 C7 C8 115.6(9) . . ?
C12 C7 C8 120.0 . . ?
C11 C12 C7 120.0 . . ?
C12 C11 C10 120.0 . . ?
C9 C10 C11 120.0 . . ?
C10 C9 C8 120.0 . . ?
C9 C8 C7 120.0 . . ?
O1 K1 O2 61.7(4) . . ?
O1 K1 O3 100.7(4) . . ?
O1 K1 O4 126.1(5) . . ?
O1 K1 N6 59.9(4) . . ?
O1 K1 N7 120.0(5) . . ?
O2 K1 N6 120.8(5) . . ?
O2 K1 N7 58.9(5) . . ?
O3 K1 O2 140.8(5) . . ?
O3 K1 N6 60.9(4) . . ?
O3 K1 N7 119.8(4) . . ?
O4 K1 O2 100.6(5) . . ?
O4 K1 O3 59.7(4) . . ?
O4 K1 N6 120.1(4) . . ?
O4 K1 N7 60.6(4) . . ?
O5 K1 O1 91.1(5) . . ?
O5 K1 O2 113.6(5) . . ?
O5 K1 O3 100.7(4) . . ?
O5 K1 O4 138.9(5) . . ?
O5 K1 O6 60.0(3) . . ?
O5 K1 N6 60.2(4) . . ?
O5 K1 N7 119.2(4) . . ?
O6 K1 O1 125.6(5) . . ?
O6 K1 O2 87.4(4) . . ?
O6 K1 O3 127.6(4) . . ?
O6 K1 O4 101.5(4) . . ?
O6 K1 N6 120.0(4) . . ?
O6 K1 N7 59.4(4) . . ?
N6 K1 N7 179.3(5) . . ?
C32 O1 K1 117.8(12) . . ?
C33 O1 K1 111.9(13) . . ?
C33 O1 C32 115.4(19) . . ?
C34 O2 K1 111.9(14) . . ?
C35 O2 K1 115.4(14) . . ?
C35 O2 C34 113.3(19) . . ?
C38 O3 K1 116.6(12) . . ?
C39 O3 K1 115.2(12) . . ?
C39 O3 C38 113.4(15) . . ?
C40 O4 K1 114.8(11) . . ?
C40 O4 C41 110.6(17) . . ?
C41 O4 K1 116.8(13) . . ?
C44 O5 K1 116.9(11) . . ?
C44 O5 C45 113.4(13) . . ?
C45 O5 K1 118.3(10) . . ?
C46 O6 K1 113.1(10) . . ?
C47 O6 K1 121.7(11) . . ?
C47 O6 C46 110.3(13) . . ?
C31 N6 K1 109.0(12) . . ?
C31 N6 C37 108.8(16) . . ?
C37 N6 K1 107.4(10) . . ?
C43 N6 K1 109.0(10) . . ?
C43 N6 C31 113.3(17) . . ?
C43 N6 C37 109.1(15) . . ?
C36 N7 K1 110.4(14) . . ?
C36 N7 C42 111.5(19) . . ?
C36 N7 C48 108.5(17) . . ?
C42 N7 K1 105.6(13) . . ?
C42 N7 C48 113.2(19) . . ?
C48 N7 K1 107.6(11) . . ?
N6 C31 C32 109.9(18) . . ?
O1 C32 C31 113.8(19) . . ?
O1 C33 C34 109(2) . . ?
O2 C34 C33 112(2) . . ?
O2 C35 C36 109.5(19) . . ?
N7 C36 C35 113.5(19) . . ?
N6 C37 C38 115.2(17) . . ?
O3 C38 C37 111.3(16) . . ?
O3 C39 C40 108.5(16) . . ?
O4 C40 C39 110.3(18) . . ?
O4 C41 C42 107(2) . . ?
N7 C42 C41 116.6(18) . . ?
N6 C43 C44 114.2(15) . . ?
O5 C44 C43 109.9(14) . . ?
O5 C45 C46 109.9(14) . . ?
O6 C46 C45 109.1(15) . . ?
O6 C47 C48 109.1(15) . . ?
N7 C48 C47 115.1(18) . . ?

loop_
_geom_bond_atom_site_label_1
_geom_bond_atom_site_label_2
_geom_bond_distance
_geom_bond_site_symmetry_2
_geom_bond_publ_flag
U1 Si3 3.417(5) . ?
U1 N1 2.271(14) . ?
U1 N2 2.229(13) . ?
U1 N3 2.342(13) . ?
U1 N4 2.318(13) . ?
U1 N5 2.366(12) . ?
Si1 N3 1.752(11) . ?
Si1 C13 1.863(13) . ?
Si1 C14 1.862(13) . ?
Si1 C15 1.879(13) . ?
Si2 N3 1.722(11) . ?
Si2 C16 1.876(13) . ?
Si2 C17 1.880(13) . ?
Si2 C18 1.876(13) . ?
Si3 N4 1.754(11) . ?
Si3 C19 1.872(13) . ?
Si3 C20 1.876(13) . ?
Si3 C21 1.849(14) . ?
Si4 N4 1.745(11) . ?
Si4 C22 1.866(12) . ?
Si4 C23 1.878(13) . ?
Si4 C24 1.878(13) . ?
Si5 N5 1.722(11) . ?
Si5 C25 1.881(13) . ?
Si5 C26 1.872(13) . ?
Si5 C27 1.868(13) . ?
Si6 N5 1.728(11) . ?
Si6 C28 1.864(13) . ?
Si6 C29 1.875(14) . ?
Si6 C30 1.873(14) . ?
N1 N2 1.431(19) . ?
N1 C1 1.407(13) . ?
N2 C7 1.385(14) . ?
C1 C6 1.3900 . ?
C1 C2 1.3900 . ?
C6 C5 1.3900 . ?
C5 C4 1.3900 . ?
C4 C3 1.3900 . ?
C3 C2 1.3900 . ?
C7 C12 1.3900 . ?
C7 C8 1.3900 . ?
C12 C11 1.3900 . ?
C11 C10 1.3900 . ?
C10 C9 1.3900 . ?
C9 C8 1.3900 . ?
K1 O1 2.815(16) . ?
K1 O2 2.842(16) . ?
K1 O3 2.836(14) . ?
K1 O4 2.822(16) . ?
K1 O5 2.772(13) . ?
K1 O6 2.814(13) . ?
K1 N6 3.046(16) . ?
K1 N7 3.066(18) . ?
O1 C32 1.417(15) . ?
O1 C33 1.415(15) . ?
O2 C34 1.422(15) . ?
O2 C35 1.411(16) . ?
O3 C38 1.416(15) . ?
O3 C39 1.414(15) . ?
O4 C40 1.412(15) . ?
O4 C41 1.414(15) . ?
O5 C44 1.413(14) . ?
O5 C45 1.417(14) . ?
O6 C46 1.413(14) . ?
O6 C47 1.412(14) . ?
N6 C31 1.453(15) . ?
N6 C37 1.463(16) . ?
N6 C43 1.453(16) . ?
N7 C36 1.457(16) . ?
N7 C42 1.463(16) . ?
N7 C48 1.465(16) . ?
C31 C32 1.497(18) . ?
C33 C34 1.493(19) . ?
C35 C36 1.490(18) . ?
C37 C38 1.496(17) . ?
C39 C40 1.491(17) . ?
C41 C42 1.496(18) . ?
C43 C44 1.502(16) . ?
C45 C46 1.497(16) . ?
C47 C48 1.502(17) . ?

loop_
_geom_torsion_atom_site_label_1
_geom_torsion_atom_site_label_2
_geom_torsion_atom_site_label_3
_geom_torsion_atom_site_label_4
_geom_torsion
_geom_torsion_site_symmetry_1
_geom_torsion_site_symmetry_2
_geom_torsion_site_symmetry_3
_geom_torsion_site_symmetry_4
_geom_torsion_publ_flag
U1 Si3 N4 Si4 178.1(14) . . . . ?
U1 N1 N2 C7 -149.3(13) . . . . ?
U1 N1 C1 C6 -107.4(13) . . . . ?
U1 N1 C1 C2 75.2(16) . . . . ?
U1 N2 C7 C12 -117.5(17) . . . . ?
U1 N2 C7 C8 66(2) . . . . ?
N1 N2 C7 C12 -9.0(18) . . . . ?
N1 N2 C7 C8 174.9(11) . . . . ?
N1 C1 C6 C5 -177.3(13) . . . . ?
N1 C1 C2 C3 177.4(13) . . . . ?
N2 N1 C1 C6 -14.9(18) . . . . ?
N2 N1 C1 C2 167.7(11) . . . . ?
N2 C7 C12 C11 -175.9(13) . . . . ?
N2 C7 C8 C9 176.3(12) . . . . ?
C1 N1 N2 U1 -133.1(14) . . . . ?
C1 N1 N2 C7 77.6(18) . . . . ?
C1 C6 C5 C4 0.0 . . . . ?
C6 C1 C2 C3 0.0 . . . . ?
C6 C5 C4 C3 0.0 . . . . ?
C5 C4 C3 C2 0.0 . . . . ?
C4 C3 C2 C1 0.0 . . . . ?
C2 C1 C6 C5 0.0 . . . . ?
C7 C12 C11 C10 0.0 . . . . ?
C12 C7 C8 C9 0.0 . . . . ?
C12 C11 C10 C9 0.0 . . . . ?
C11 C10 C9 C8 0.0 . . . . ?
C10 C9 C8 C7 0.0 . . . . ?
C8 C7 C12 C11 0.0 . . . . ?
C13 Si1 N3 U1 11.5(12) . . . . ?
C13 Si1 N3 Si2 -172.7(9) . . . . ?
C14 Si1 N3 U1 -109.3(8) . . . . ?
C14 Si1 N3 Si2 66.6(11) . . . . ?
C15 Si1 N3 U1 130.6(9) . . . . ?
C15 Si1 N3 Si2 -53.6(11) . . . . ?
C16 Si2 N3 U1 143.9(10) . . . . ?
C16 Si2 N3 Si1 -31.9(13) . . . . ?
C17 Si2 N3 U1 -94.2(12) . . . . ?
C17 Si2 N3 Si1 90.1(12) . . . . ?
C18 Si2 N3 U1 27.3(13) . . . . ?
C18 Si2 N3 Si1 -148.4(11) . . . . ?
C19 Si3 N4 U1 -122.5(11) . . . . ?
C19 Si3 N4 Si4 55.6(14) . . . . ?
C20 Si3 N4 U1 -1.4(11) . . . . ?
C20 Si3 N4 Si4 176.7(10) . . . . ?
C21 Si3 N4 U1 113.6(10) . . . . ?
C21 Si3 N4 Si4 -68.3(12) . . . . ?
C22 Si4 N4 U1 94.3(11) . . . . ?
C22 Si4 N4 Si3 -83.4(11) . . . . ?
C23 Si4 N4 U1 -25.7(14) . . . . ?
C23 Si4 N4 Si3 156.6(11) . . . . ?
C24 Si4 N4 U1 -144.7(10) . . . . ?
C24 Si4 N4 Si3 37.6(13) . . . . ?
C25 Si5 N5 U1 103.0(11) . . . . ?
C25 Si5 N5 Si6 -76.2(12) . . . . ?
C26 Si5 N5 U1 -19.8(12) . . . . ?
C26 Si5 N5 Si6 161.0(9) . . . . ?
C27 Si5 N5 U1 -135.3(11) . . . . ?
C27 Si5 N5 Si6 45.5(13) . . . . ?
C28 Si6 N5 U1 -8.7(12) . . . . ?
C28 Si6 N5 Si5 170.5(9) . . . . ?
C29 Si6 N5 U1 -128.3(11) . . . . ?
C29 Si6 N5 Si5 51.0(13) . . . . ?
C30 Si6 N5 U1 114.3(13) . . . . ?
C30 Si6 N5 Si5 -66.4(14) . . . . ?
K1 O1 C32 C31 44(3) . . . . ?
K1 O1 C33 C34 -53(2) . . . . ?
K1 O2 C34 C33 -44(3) . . . . ?
K1 O2 C35 C36 59(3) . . . . ?
K1 O3 C38 C37 48(2) . . . . ?
K1 O3 C39 C40 -48(2) . . . . ?
K1 O4 C40 C39 -48(2) . . . . ?
K1 O4 C41 C42 54(2) . . . . ?
K1 O5 C44 C43 55.6(19) . . . . ?
K1 O5 C45 C46 -38(2) . . . . ?
K1 O6 C46 C45 -53.8(16) . . . . ?
K1 O6 C47 C48 43(2) . . . . ?
K1 N6 C31 C32 49(2) . . . . ?
K1 N6 C37 C38 43.6(18) . . . . ?
K1 N6 C43 C44 36.9(19) . . . . ?
K1 N7 C36 C35 36(3) . . . . ?
K1 N7 C42 C41 44(3) . . . . ?
K1 N7 C48 C47 47(2) . . . . ?
O1 C33 C34 O2 68(3) . . . . ?
O2 C35 C36 N7 -65(3) . . . . ?
O3 C39 C40 O4 65(3) . . . . ?
O4 C41 C42 N7 -68(3) . . . . ?
O5 C45 C46 O6 61(2) . . . . ?
O6 C47 C48 N7 -62(2) . . . . ?
N6 C31 C32 O1 -65(3) . . . . ?
N6 C37 C38 O3 -65(2) . . . . ?
N6 C43 C44 O5 -63(2) . . . . ?
C31 N6 C37 C38 -74(2) . . . . ?
C31 N6 C43 C44 158.4(17) . . . . ?
C32 O1 C33 C34 169(2) . . . . ?
C33 O1 C32 C31 180(2) . . . . ?
C34 O2 C35 C36 -170(2) . . . . ?
C35 O2 C34 C33 -177(2) . . . . ?
C36 N7 C42 C41 164(2) . . . . ?
C36 N7 C48 C47 -73(2) . . . . ?
C37 N6 C31 C32 165.5(18) . . . . ?
C37 N6 C43 C44 -80(2) . . . . ?
C38 O3 C39 C40 174.0(19) . . . . ?
C39 O3 C38 C37 -174.6(19) . . . . ?
C40 O4 C41 C42 -172.7(19) . . . . ?
C41 O4 C40 C39 176.8(19) . . . . ?
C42 N7 C36 C35 -81(3) . . . . ?
C42 N7 C48 C47 162.8(17) . . . . ?
C43 N6 C31 C32 -73(2) . . . . ?
C43 N6 C37 C38 161.7(16) . . . . ?
C44 O5 C45 C46 179.5(16) . . . . ?
C45 O5 C44 C43 -161.4(17) . . . . ?
C46 O6 C47 C48 179.6(17) . . . . ?
C47 O6 C46 C45 166.1(16) . . . . ?
C48 N7 C36 C35 154(2) . . . . ?
C48 N7 C42 C41 -73(3) . . . . ?

loop_
_twin_individual_id
_twin_individual_mass_fraction_refined
_oxdiff_twin_reflns_isolated
_oxdiff_twin_reflns_overlapped
_twin_individual_twin_lattice_type
_twin_individual_twin_matrix_11
_twin_individual_twin_matrix_12
_twin_individual_twin_matrix_13
_twin_individual_twin_matrix_21
_twin_individual_twin_matrix_22
_twin_individual_twin_matrix_23
_twin_individual_twin_matrix_31
_twin_individual_twin_matrix_32
_twin_individual_twin_matrix_33
1 0.658(3) 19215 7457 ref 1.0000 0.0000 0.0000 0.0000 1.0000 0.0000 0.0000 0.0000 1.0000
2 0.342(3) 0 7457 nmt 1.0005 0.0024 0.0024 -0.0162 -0.9754 0.0792 -0.6598 -0.0987 -1.0185

loop_
_exptl_oxdiff_crystal_face_indexfrac_h
_exptl_oxdiff_crystal_face_indexfrac_k
_exptl_oxdiff_crystal_face_indexfrac_l
_exptl_oxdiff_crystal_face_x
_exptl_oxdiff_crystal_face_y
_exptl_oxdiff_crystal_face_z
-0.1266 -4.2551 11.9753 -0.4342 -0.3702 0.8212
0.1266 4.2551 -11.9753 0.4342 0.3702 -0.8212
7.3665 -1.7526 -2.3456 0.6178 0.5291 0.5816
-7.3449 1.9694 1.7207 -0.5941 -0.5089 -0.6230
6.8473 0.0775 -6.9332 0.7430 0.6356 0.2096
4.1717 0.0825 8.2996 -0.2750 0.3201 0.9066
0.1967 10.5325 -0.2301 -0.6348 0.7428 -0.2128
2.0396 -10.1776 4.6608 0.4691 -0.5497 0.6912
-1.6671 -9.0640 -2.7838 0.6433 -0.7521 -0.1431
4.6307 -8.5456 -0.1546 0.7771 -0.1867 0.6011
2.8332 -7.4508 -6.2714 0.9721 -0.2328 0.0290
-3.8378 8.3432 3.6325 -0.9258 0.2220 -0.3060
-4.6565 1.2017 10.3208 -0.9084 -0.3771 0.1806
-6.9423 -3.7675 3.3682 -0.3107 -0.8779 -0.3644
6.3701 5.1090 -5.6486 0.3301 0.9333 0.1411
-3.1839 -9.4426 6.0889 0.0763 -0.9585 0.2746
4.9183 7.9810 -2.9622 -0.0784 0.9905 0.1129
-6.1836 5.7195 3.0398 -0.8461 -0.1579 -0.5091
-4.5713 3.8048 8.8616 -0.9822 -0.1826 0.0442
0.7753 -1.4906 11.7029 -0.5456 -0.1005 0.8320
-3.5108 -6.4252 10.4824 -0.3833 -0.8036 0.4553
-0.4527 -10.7774 3.7191 0.4351 -0.8011 0.4110
